data_4023148
loop_
_publ_author_name
'Sanzhong Luo'
'Long Zhang'
'Xueling Mi'
'Yupu Qiao'
'Jin-Pei Cheng'

_publ_section_title
;
 Functionalized Chiral Ionic Liquid Catalyzed Enantioselective
 Desymmetrizations of Prochiral Ketones via Asymmetric Michael
 Addition Reaction
;
_journal_name_full 'Journal of Organic Chemistry'
_journal_page_first 9350
_journal_page_last 9352
_journal_paper_doi 10.1021/jo7020357
_journal_volume 72
_journal_year 2007
_chemical_formula_sum 'C15 H18 Cl N O4'
_chemical_formula_weight 311.75
_chemical_name_systematic
; 
 ? 
;
_space_group_IT_number 170
_symmetry_cell_setting hexagonal
_symmetry_space_group_name_Hall 'P 65'
_symmetry_space_group_name_H-M 'P 65'
_atom_sites_solution_hydrogens geom
_atom_sites_solution_primary direct
_atom_sites_solution_secondary difmap
_audit_creation_method SHELXL-97
_cell_angle_alpha 90.00
_cell_angle_beta 90.00
_cell_angle_gamma 120.00
_cell_formula_units_Z 6
_cell_length_a 17.250(2)
_cell_length_b 17.250(2)
_cell_length_c 9.5313(19)
_cell_measurement_reflns_used 3671
_cell_measurement_temperature 293(2)
_cell_measurement_theta_max 27.41
_cell_measurement_theta_min 1.36
_cell_volume 2456.3(7)
_computing_cell_refinement 'RAPID AUTO (Rigaku, 2001)'
_computing_data_collection 'RAPID AUTO (Rigaku, 2001)'
_computing_data_reduction 'RAPID AUTO (Rigaku, 2001)'
_computing_structure_refinement 'SHELXL-97 (Sheldrick, 1997)'
_computing_structure_solution 'SHELXS-97 (Sheldrick, 1990)'
_diffrn_ambient_temperature 293(2)
_diffrn_measured_fraction_theta_full 1.000
_diffrn_measured_fraction_theta_max 1.000
_diffrn_measurement_device_type 'Rigaku R-axis RAPID IP'
_diffrn_measurement_method Oscillation
_diffrn_radiation_monochromator graphite
_diffrn_radiation_source 'rotating anode'
_diffrn_radiation_type MoK\a
_diffrn_radiation_wavelength 0.71073
_diffrn_reflns_av_R_equivalents 0.0000
_diffrn_reflns_av_sigmaI/netI 0.2220
_diffrn_reflns_limit_h_max 19
_diffrn_reflns_limit_h_min -19
_diffrn_reflns_limit_k_max 18
_diffrn_reflns_limit_k_min -18
_diffrn_reflns_limit_l_max 12
_diffrn_reflns_limit_l_min -11
_diffrn_reflns_number 3671
_diffrn_reflns_theta_full 27.41
_diffrn_reflns_theta_max 27.41
_diffrn_reflns_theta_min 1.36
_exptl_absorpt_coefficient_mu 0.247
_exptl_absorpt_correction_T_max 0.9805
_exptl_absorpt_correction_T_min 0.8864
_exptl_absorpt_correction_type empirical
_exptl_absorpt_process_details Abscor
_exptl_crystal_colour colorless
_exptl_crystal_density_diffrn 1.265
_exptl_crystal_density_method 'not measured'
_exptl_crystal_description Prism
_exptl_crystal_F_000 984
_exptl_crystal_size_max 0.50
_exptl_crystal_size_mid 0.15
_exptl_crystal_size_min 0.08
_refine_diff_density_max 0.147
_refine_diff_density_min -0.126
_refine_diff_density_rms 0.036
_refine_ls_abs_structure_details 'Flack H D (1983), Acta Cryst. A39, 876-881'
_refine_ls_abs_structure_Flack -0.01(8)
_refine_ls_extinction_method SHELXL
_refine_ls_goodness_of_fit_ref 0.549
_refine_ls_hydrogen_treatment constr
_refine_ls_matrix_type full
_refine_ls_number_parameters 190
_refine_ls_number_reflns 3671
_refine_ls_number_restraints 1
_refine_ls_restrained_S_all 0.549
_refine_ls_R_factor_all 0.1400
_refine_ls_R_factor_gt 0.0349
_refine_ls_shift/su_max 0.000
_refine_ls_shift/su_mean 0.000
_refine_ls_structure_factor_coef Fsqd
_refine_ls_weighting_details 'calc w=1/[\s^2^(Fo^2^)+(0.0000P)^2^+0.0000P] where P=(Fo^2^+2Fc^2^)/3'
_refine_ls_weighting_scheme calc
_refine_ls_wR_factor_gt 0.0569
_refine_ls_wR_factor_ref 0.0719
_reflns_number_gt 1117
_reflns_number_total 3671
_reflns_threshold_expression >2sigma(I)
_cod_data_source_file jo7020357-File002.cif
_cod_data_source_block a
_cod_depositor_comments
;
The following automatic conversions were performed:
'_symmetry_cell_setting' value 'Hexagonal' changed to 'hexagonal'
according to '/home/saulius/struct/CIF-dictionaries/cif_core.dic'
dictionary named 'cif_core.dic' version 2.4.1 from
2010-06-29.

'_exptl_absorpt_correction_type' value 'Empirical' changed to
'empirical' according to
'/home/saulius/struct/CIF-dictionaries/cif_core.dic' dictionary named
'cif_core.dic' version 2.4.1 from 2010-06-29.

Automatic conversion script
Id: cif_fix_enum 1527 2010-12-29 10:47:43Z saulius 
;
_cod_database_code 4023148

loop_
_symmetry_equiv_pos_as_xyz
'x, y, z'
'-y, x-y, z+2/3'
'-x+y, -x, z+1/3'
'-x, -y, z+1/2'
'y, -x+y, z+1/6'
'x-y, x, z+5/6'

loop_
_atom_site_label
_atom_site_type_symbol
_atom_site_fract_x
_atom_site_fract_y
_atom_site_fract_z
_atom_site_U_iso_or_equiv
_atom_site_adp_type
_atom_site_occupancy
_atom_site_symmetry_multiplicity
_atom_site_calc_flag
_atom_site_refinement_flags
N1 N 0.0168(3) 0.2500(3) 0.1778(3) 0.0795(12) Uani 1 1 d .
Cl1 Cl 0.01854(8) 0.48782(8) 0.08334(16) 0.1029(5) Uani 1 1 d .
O1 O -0.03075(17) 0.25024(19) -0.2446(2) 0.0801(9) Uani 1 1 d .
O1W O 0.0429(8) 0.0200(8) -0.037(6) 0.430(13) Uani 1 1 d .
O2 O -0.0360(3) 0.2715(3) 0.2038(4) 0.1280(17) Uani 1 1 d .
O3 O 0.0447(3) 0.2159(2) 0.2586(4) 0.1320(15) Uani 1 1 d .
C1 C 0.0478(3) 0.2978(2) -0.2763(4) 0.0514(10) Uani 1 1 d .
C2 C 0.0827(3) 0.2997(3) -0.4198(4) 0.0653(11) Uani 1 1 d .
H2A H 0.0350 0.2557 -0.4784 0.078 Uiso 1 1 calc R
H2B H 0.1299 0.2848 -0.4154 0.078 Uiso 1 1 calc R
C3 C 0.1189(2) 0.3924(3) -0.4827(3) 0.0622(12) Uani 1 1 d .
H3A H 0.1463 0.3948 -0.5727 0.075 Uiso 1 1 calc R
H3B H 0.0697 0.4034 -0.4987 0.075 Uiso 1 1 calc R
C4 C 0.1868(3) 0.4642(2) -0.3887(3) 0.0620(12) Uani 1 1 d .
H4A H 0.1980 0.5216 -0.4272 0.074 Uiso 1 1 calc R
C5 C 0.2768(3) 0.4664(3) -0.3891(4) 0.0896(15) Uani 1 1 d .
H5A H 0.2982 0.4726 -0.4837 0.134 Uiso 1 1 calc R
H5B H 0.2691 0.4119 -0.3496 0.134 Uiso 1 1 calc R
H5C H 0.3194 0.5163 -0.3342 0.134 Uiso 1 1 calc R
C6 C 0.1498(2) 0.4573(2) -0.2403(3) 0.0538(10) Uani 1 1 d .
H6A H 0.1963 0.5022 -0.1812 0.065 Uiso 1 1 calc R
H6B H 0.1009 0.4698 -0.2437 0.065 Uiso 1 1 calc R
C7 C 0.1162(2) 0.3647(2) -0.1753(3) 0.0381(8) Uani 1 1 d .
H7A H 0.1666 0.3537 -0.1700 0.046 Uiso 1 1 calc R
C8 C 0.0781(2) 0.3571(2) -0.0248(3) 0.0417(9) Uani 1 1 d .
H8A H 0.0217 0.3576 -0.0322 0.050 Uiso 1 1 calc R
C9 C 0.0575(2) 0.2658(2) 0.0338(3) 0.0544(10) Uani 1 1 d .
H9A H 0.0164 0.2188 -0.0288 0.065 Uiso 1 1 calc R
H9B H 0.1123 0.2632 0.0380 0.065 Uiso 1 1 calc R
C10 C 0.1397(2) 0.4324(2) 0.0701(3) 0.0408(8) Uani 1 1 d .
C11 C 0.2230(2) 0.4438(2) 0.1074(3) 0.0534(10) Uani 1 1 d .
H11A H 0.2400 0.4048 0.0698 0.064 Uiso 1 1 calc R
C12 C 0.2813(3) 0.5099(3) 0.1972(4) 0.0660(12) Uani 1 1 d .
H12A H 0.3358 0.5151 0.2221 0.079 Uiso 1 1 calc R
C13 C 0.2553(3) 0.5684(3) 0.2487(4) 0.0694(12) Uani 1 1 d .
H13A H 0.2936 0.6149 0.3074 0.083 Uiso 1 1 calc R
C14 C 0.1741(3) 0.5588(3) 0.2146(4) 0.0693(13) Uani 1 1 d .
H14A H 0.1570 0.5977 0.2526 0.083 Uiso 1 1 calc R
C15 C 0.1180(2) 0.4927(3) 0.1254(3) 0.0548(11) Uani 1 1 d .

loop_
_atom_site_aniso_label
_atom_site_aniso_U_11
_atom_site_aniso_U_22
_atom_site_aniso_U_33
_atom_site_aniso_U_23
_atom_site_aniso_U_13
_atom_site_aniso_U_12
N1 0.109(4) 0.059(3) 0.047(2) 0.0120(19) 0.008(2) 0.024(3)
Cl1 0.0825(9) 0.1044(10) 0.1536(12) -0.0384(9) -0.0111(9) 0.0705(8)
O1 0.0505(19) 0.097(2) 0.0568(17) -0.0102(17) -0.0004(16) 0.0098(17)
O1W 0.363(11) 0.302(14) 0.64(5) 0.03(2) -0.17(3) 0.177(11)
O2 0.130(3) 0.147(4) 0.118(3) 0.038(2) 0.082(2) 0.076(3)
O3 0.216(4) 0.134(3) 0.051(2) 0.017(2) 0.007(2) 0.092(3)
C1 0.049(3) 0.055(3) 0.044(2) 0.000(2) -0.004(2) 0.022(2)
C2 0.068(3) 0.072(3) 0.042(2) -0.016(2) -0.001(2) 0.025(3)
C3 0.065(3) 0.081(3) 0.038(2) 0.014(2) 0.002(2) 0.034(3)
C4 0.084(3) 0.046(3) 0.044(2) 0.011(2) -0.001(2) 0.024(2)
C5 0.056(3) 0.110(4) 0.069(3) -0.004(3) 0.004(3) 0.016(3)
C6 0.071(3) 0.054(2) 0.039(2) 0.000(2) 0.005(2) 0.033(2)
C7 0.039(2) 0.046(2) 0.0314(18) 0.0005(18) 0.0011(17) 0.0224(19)
C8 0.042(2) 0.043(2) 0.041(2) 0.0045(18) 0.0069(17) 0.0226(19)
C9 0.064(3) 0.059(3) 0.038(2) 0.0025(19) 0.005(2) 0.029(2)
C10 0.045(2) 0.041(2) 0.0313(17) 0.0049(19) 0.0092(19) 0.018(2)
C11 0.056(3) 0.063(3) 0.043(2) -0.006(2) 0.003(2) 0.030(2)
C12 0.063(3) 0.074(3) 0.046(2) -0.001(2) -0.008(2) 0.023(3)
C13 0.085(4) 0.052(3) 0.041(2) -0.003(2) -0.003(3) 0.011(3)
C14 0.095(4) 0.070(3) 0.051(3) -0.004(2) 0.017(3) 0.048(3)
C15 0.065(3) 0.052(3) 0.048(2) -0.008(2) 0.004(2) 0.030(2)

loop_
_atom_type_symbol
_atom_type_description
_atom_type_scat_dispersion_real
_atom_type_scat_dispersion_imag
_atom_type_scat_source
C C 0.0033 0.0016 'International Tables Vol C Tables 4.2.6.8 and 6.1.1.4'
H H 0.0000 0.0000 'International Tables Vol C Tables 4.2.6.8 and 6.1.1.4'
N N 0.0061 0.0033 'International Tables Vol C Tables 4.2.6.8 and 6.1.1.4'
O O 0.0106 0.0060 'International Tables Vol C Tables 4.2.6.8 and 6.1.1.4'
Cl Cl 0.1484 0.1585 'International Tables Vol C Tables 4.2.6.8 and 6.1.1.4'

loop_
_geom_angle_atom_site_label_1
_geom_angle_atom_site_label_2
_geom_angle_atom_site_label_3
_geom_angle
_geom_angle_site_symmetry_1
_geom_angle_site_symmetry_3
O2 N1 O3 125.7(4) . .
O2 N1 C9 120.2(4) . .
O3 N1 C9 114.1(4) . .
O1W O1W O1W 158.4(3) 6_554 5
O1 C1 C2 122.9(4) . .
O1 C1 C7 122.3(3) . .
C2 C1 C7 114.6(3) . .
C1 C2 C3 109.6(3) . .
C4 C3 C2 111.9(3) . .
C3 C4 C6 111.3(3) . .
C3 C4 C5 112.4(3) . .
C6 C4 C5 112.5(3) . .
C7 C6 C4 112.3(3) . .
C1 C7 C6 106.4(2) . .
C1 C7 C8 112.8(3) . .
C6 C7 C8 112.6(3) . .
C10 C8 C9 111.6(3) . .
C10 C8 C7 113.4(3) . .
C9 C8 C7 107.0(3) . .
N1 C9 C8 111.5(3) . .
C15 C10 C11 116.5(3) . .
C15 C10 C8 122.9(3) . .
C11 C10 C8 120.6(3) . .
C12 C11 C10 123.3(4) . .
C11 C12 C13 117.1(4) . .
C14 C13 C12 121.0(4) . .
C15 C14 C13 120.4(4) . .
C14 C15 C10 121.6(4) . .
C14 C15 Cl1 117.4(3) . .
C10 C15 Cl1 121.0(3) . .

loop_
_geom_bond_atom_site_label_1
_geom_bond_atom_site_label_2
_geom_bond_distance
_geom_bond_site_symmetry_2
N1 O2 1.170(4) .
N1 O3 1.205(4) .
N1 C9 1.502(4) .
Cl1 C15 1.722(4) .
O1 C1 1.221(4) .
O1W O1W 1.713(4) 6_554
O1W O1W 1.713(4) 5
C1 C2 1.487(5) .
C1 C7 1.513(4) .
C2 C3 1.519(4) .
C3 C4 1.503(4) .
C4 C6 1.532(4) .
C4 C5 1.533(4) .
C6 C7 1.532(4) .
C7 C8 1.556(4) .
C8 C10 1.500(4) .
C8 C9 1.537(4) .
C10 C15 1.375(4) .
C10 C11 1.396(4) .
C11 C12 1.378(4) .
C12 C13 1.383(5) .
C13 C14 1.364(5) .
C14 C15 1.363(5) .
